data_7201522
loop_
_publ_author_name
'Mart\'inez-Vargas, Sergio'
'Hern\'andez-Ortega, Sim\'on'
'Toscano, Rub\'en A.'
'Salazar-Mendoza, Domingo'
'Vald\'es-Mart\'inez, Jes\'us'

_publ_section_title
;
 Controlling the geometry of Cu(ii) tectons to build one-dimensional
 hydrogen bonded chains
;
_journal_issue 1
_journal_name_full CrystEngComm
_journal_page_first 86
_journal_paper_doi 10.1039/b708585k
_journal_volume 10
_journal_year 2008
_chemical_formula_moiety 'C27 H19 Cu N3 O5, 0.6(C H4 O), 2(H2 O), 0.4(H2 O)'
_chemical_formula_sum 'C27.6 H26.2 Cu N3 O8'
_chemical_formula_weight 591.46
_chemical_name_systematic
;
?
;
_space_group_IT_number 2
_symmetry_cell_setting triclinic
_symmetry_space_group_name_Hall '-P 1'
_symmetry_space_group_name_H-M 'P -1'
_atom_sites_solution_hydrogens geom
_atom_sites_solution_primary direct
_atom_sites_solution_secondary difmap
_audit_creation_method SHELXL-97
_cell_angle_alpha 86.590(10)
_cell_angle_beta 85.08(2)
_cell_angle_gamma 84.950(10)
_cell_formula_units_Z 2
_cell_length_a 7.0320(10)
_cell_length_b 12.785(2)
_cell_length_c 14.381(2)
_cell_measurement_reflns_used 40
_cell_measurement_temperature 298(2)
_cell_measurement_theta_max 12.50
_cell_measurement_theta_min 5.00
_cell_volume 1281.4(3)
_computing_cell_refinement 'XSCANS ver 2.1 1993'
_computing_data_collection 'XSCANS ver 2.1 1993'
_computing_data_reduction 'XSCANS ver 2.1 1993'
_computing_molecular_graphics 'SHELXTL V 6.10'
_computing_publication_material 'SHELXTL V 6.10'
_computing_structure_refinement 'SHELXL-97 (Sheldrick, 1997)'
_computing_structure_solution 'SHELXS-97 (Sheldrick, 1997)'
_diffrn_ambient_temperature 298(2)
_diffrn_measured_fraction_theta_full 0.996
_diffrn_measured_fraction_theta_max 0.996
_diffrn_measurement_device_type 'Siemens P4/PC diffractometer'
_diffrn_measurement_method \w:2\q
_diffrn_radiation_monochromator graphite
_diffrn_radiation_source 'fine-focus sealed tube'
_diffrn_radiation_type MoK\a
_diffrn_radiation_wavelength 0.71073
_diffrn_reflns_av_R_equivalents 0.0315
_diffrn_reflns_av_sigmaI/netI 0.0371
_diffrn_reflns_limit_h_max 8
_diffrn_reflns_limit_h_min 0
_diffrn_reflns_limit_k_max 15
_diffrn_reflns_limit_k_min -15
_diffrn_reflns_limit_l_max 17
_diffrn_reflns_limit_l_min -17
_diffrn_reflns_number 4907
_diffrn_reflns_theta_full 25.00
_diffrn_reflns_theta_max 25.00
_diffrn_reflns_theta_min 2.09
_diffrn_standards_decay_% 3
_diffrn_standards_interval_count 97
_diffrn_standards_number 3
_exptl_absorpt_coefficient_mu 0.910
_exptl_absorpt_correction_T_max 0.77312
_exptl_absorpt_correction_T_min 0.72933
_exptl_absorpt_correction_type psi-scan
_exptl_absorpt_process_details '(Sheldrick, 2000)'
_exptl_crystal_colour 'emerald green'
_exptl_crystal_density_diffrn 1.533
_exptl_crystal_density_method 'not measured'
_exptl_crystal_description prism
_exptl_crystal_F_000 612
_exptl_crystal_size_max 0.44
_exptl_crystal_size_mid 0.30
_exptl_crystal_size_min 0.28
_refine_diff_density_max 0.425
_refine_diff_density_min -0.350
_refine_diff_density_rms 0.081
_refine_ls_extinction_method none
_refine_ls_goodness_of_fit_ref 1.071
_refine_ls_hydrogen_treatment noref
_refine_ls_matrix_type full
_refine_ls_number_parameters 370
_refine_ls_number_reflns 4504
_refine_ls_number_restraints 0
_refine_ls_restrained_S_all 1.071
_refine_ls_R_factor_all 0.0609
_refine_ls_R_factor_gt 0.0465
_refine_ls_shift/su_max 0.000
_refine_ls_shift/su_mean 0.000
_refine_ls_structure_factor_coef Fsqd
_refine_ls_weighting_details 'calc w=1/[\s^2^(Fo^2^)+(0.0510P)^2^+2.6878P] where P=(Fo^2^+2Fc^2^)/3'
_refine_ls_weighting_scheme calc
_refine_ls_wR_factor_gt 0.1198
_refine_ls_wR_factor_ref 0.1354
_reflns_number_gt 3786
_reflns_number_total 4504
_reflns_threshold_expression >2sigma(I)
_cod_data_source_file b708585k.txt
_cod_data_source_block Compound-6
_cod_original_formula_sum 'C27.60 H26.20 Cu N3 O8'
_cod_database_code 7201522

loop_
_symmetry_equiv_pos_as_xyz
'x, y, z'
'-x, -y, -z'

loop_
_atom_site_label
_atom_site_type_symbol
_atom_site_fract_x
_atom_site_fract_y
_atom_site_fract_z
_atom_site_U_iso_or_equiv
_atom_site_adp_type
_atom_site_occupancy
_atom_site_symmetry_multiplicity
_atom_site_calc_flag
_atom_site_refinement_flags
_atom_site_disorder_assembly
_atom_site_disorder_group
Cu Cu 0.32262(7) 0.52568(4) 0.73610(3) 0.03327(16) Uani 1 1 d . . .
O1 O 0.2942(4) 0.3964(2) 0.6790(2) 0.0391(6) Uani 1 1 d . . .
O2 O 0.0000(4) 0.4566(2) 0.6480(2) 0.0457(7) Uani 1 1 d . . .
O3 O 0.6381(4) 0.4769(3) 0.7445(2) 0.0485(7) Uani 1 1 d . . .
H3A H 0.7255 0.4943 0.7046 0.073 Uiso 1 1 d R . .
H3B H 0.6585 0.4152 0.7671 0.073 Uiso 1 1 d R . .
O4 O 0.3508(6) 0.0923(3) 0.7181(3) 0.0674(10) Uani 1 1 d . . .
O5 O 0.0986(5) 0.1946(3) 0.7730(2) 0.0545(8) Uani 1 1 d . . .
O6 O -0.2686(6) 0.2791(3) 0.8113(3) 0.0752(12) Uani 1 1 d . . .
H6A H -0.3391 0.2390 0.7863 0.113 Uiso 1 1 d R . .
H6B H -0.1532 0.2564 0.7951 0.113 Uiso 1 1 d R . .
O7 O 0.5335(6) 0.0976(3) 0.8753(3) 0.0754(11) Uani 1 1 d . . .
H7A H 0.4659 0.0926 0.8296 0.113 Uiso 1 1 d R . .
H7B H 0.4732 0.0847 0.9268 0.113 Uiso 1 1 d R . .
N1 N 0.2679(5) 0.4738(3) 0.8722(2) 0.0370(7) Uani 1 1 d . . .
N2 N 0.3219(5) 0.6573(2) 0.7980(2) 0.0343(7) Uani 1 1 d . . .
N3 N 0.3428(5) 0.6298(3) 0.6228(2) 0.0380(8) Uani 1 1 d . . .
C2 C 0.2689(6) 0.5491(3) 0.9344(3) 0.0366(8) Uani 1 1 d . . .
C3 C 0.2487(6) 0.5257(4) 1.0305(3) 0.0450(10) Uani 1 1 d . . .
H3 H 0.2515 0.5797 1.0738 0.054 Uiso 1 1 d R . .
C4 C 0.2259(7) 0.4217(4) 1.0621(3) 0.0546(12) Uani 1 1 d . . .
H4 H 0.2097 0.4032 1.1277 0.066 Uiso 1 1 d R . .
C5 C 0.2246(7) 0.3456(4) 0.9980(3) 0.0533(12) Uani 1 1 d . . .
H5 H 0.2107 0.2736 1.0183 0.064 Uiso 1 1 d R . .
C6 C 0.2442(7) 0.3749(3) 0.9031(3) 0.0459(10) Uani 1 1 d . . .
H6 H 0.2410 0.3222 0.8585 0.055 Uiso 1 1 d R . .
C8 C 0.2952(6) 0.6555(3) 0.8920(3) 0.0384(9) Uani 1 1 d . . .
C9 C 0.2942(7) 0.7469(4) 0.9386(3) 0.0521(11) Uani 1 1 d . . .
H9 H 0.2745 0.7466 1.0055 0.062 Uiso 1 1 d R . .
C10 C 0.3235(8) 0.8385(4) 0.8853(4) 0.0595(13) Uani 1 1 d . . .
H10 H 0.3249 0.9028 0.9163 0.071 Uiso 1 1 d R . .
C11 C 0.3497(7) 0.8405(3) 0.7889(4) 0.0508(11) Uani 1 1 d . . .
H11 H 0.3688 0.9048 0.7527 0.061 Uiso 1 1 d R . .
C12 C 0.3467(6) 0.7460(3) 0.7465(3) 0.0390(9) Uani 1 1 d . . .
C14 C 0.3602(6) 0.7306(3) 0.6448(3) 0.0392(9) Uani 1 1 d . . .
C15 C 0.3800(6) 0.8103(3) 0.5762(3) 0.0461(10) Uani 1 1 d . . .
H15 H 0.3946 0.8807 0.5925 0.055 Uiso 1 1 d R . .
C16 C 0.3809(6) 0.7876(4) 0.4840(3) 0.0513(12) Uani 1 1 d . . .
H16 H 0.3936 0.8425 0.4359 0.062 Uiso 1 1 d R . .
C17 C 0.3602(6) 0.6864(4) 0.4601(3) 0.0496(11) Uani 1 1 d . . .
H17 H 0.3590 0.6695 0.3959 0.060 Uiso 1 1 d R . .
C18 C 0.3418(6) 0.6099(4) 0.5325(3) 0.0430(10) Uani 1 1 d . . .
H18 H 0.3280 0.5390 0.5173 0.052 Uiso 1 1 d R . .
C19 C 0.1167(5) 0.3266(3) 0.4848(3) 0.0328(8) Uani 1 1 d . . .
H19 H 0.0947 0.3994 0.4650 0.039 Uiso 1 1 d R . .
C20 C 0.1379(5) 0.3005(3) 0.5778(3) 0.0307(8) Uani 1 1 d . . .
C21 C 0.1746(5) 0.1927(3) 0.6077(3) 0.0348(8) Uani 1 1 d . . .
C22 C 0.1786(6) 0.1173(3) 0.5436(3) 0.0425(10) Uani 1 1 d . . .
H22 H 0.1971 0.0447 0.5648 0.051 Uiso 1 1 d R . .
C23 C 0.1639(7) 0.0638(4) 0.3806(4) 0.0533(12) Uani 1 1 d . . .
H23 H 0.1812 -0.0091 0.4007 0.064 Uiso 1 1 d R . .
C24 C 0.1509(8) 0.0911(4) 0.2878(4) 0.0575(13) Uani 1 1 d . . .
H24 H 0.1558 0.0377 0.2433 0.069 Uiso 1 1 d R . .
C25 C 0.1279(7) 0.1985(4) 0.2579(3) 0.0522(11) Uani 1 1 d . . .
H25 H 0.1234 0.2178 0.1926 0.063 Uiso 1 1 d R . .
C26 C 0.1148(6) 0.2751(3) 0.3209(3) 0.0407(9) Uani 1 1 d . . .
H26 H 0.0944 0.3476 0.2999 0.049 Uiso 1 1 d R . .
C27 C 0.1284(5) 0.2492(3) 0.4174(3) 0.0340(8) Uani 1 1 d . . .
C28 C 0.1535(6) 0.1413(3) 0.4483(3) 0.0400(9) Uani 1 1 d . . .
C29 C 0.1384(5) 0.3899(3) 0.6411(3) 0.0305(8) Uani 1 1 d . . .
C30 C 0.2101(7) 0.1577(3) 0.7080(3) 0.0428(10) Uani 1 1 d . . .
O8 O -0.0489(13) 0.0608(6) 0.9160(5) 0.052(2) Uani 0.40 1 d P A 1
H8A H -0.1308 0.0595 0.8769 0.078 Uiso 0.40 1 d PR A 1
H8B H -0.0350 0.1222 0.9292 0.078 Uiso 0.40 1 d PR A 1
C31 C 0.2561(13) 0.0746(6) 1.0364(6) 0.0532(19) Uani 0.60 1 d P B 2
H31A H 0.3636 0.1139 1.0435 0.080 Uiso 0.60 1 d PR B 2
H31B H 0.2996 0.0019 1.0293 0.080 Uiso 0.60 1 d PR B 2
H31C H 0.1674 0.0806 1.0908 0.080 Uiso 0.60 1 d PR B 2
O9 O 0.1600(16) 0.1136(7) 0.9583(7) 0.119(3) Uani 0.60 1 d P B 2
H9A H 0.1412 0.1375 0.9031 0.179 Uiso 0.60 1 d PR B 2

loop_
_atom_site_aniso_label
_atom_site_aniso_U_11
_atom_site_aniso_U_22
_atom_site_aniso_U_33
_atom_site_aniso_U_23
_atom_site_aniso_U_13
_atom_site_aniso_U_12
Cu 0.0369(3) 0.0279(2) 0.0339(3) -0.00287(17) 0.00093(18) 0.00100(18)
O1 0.0423(16) 0.0325(14) 0.0428(15) -0.0092(12) -0.0065(13) 0.0027(12)
O2 0.0393(16) 0.0362(15) 0.0583(19) -0.0046(13) 0.0051(14) 0.0085(12)
O3 0.0360(16) 0.0517(18) 0.0557(19) -0.0002(15) 0.0022(14) 0.0013(14)
O4 0.079(3) 0.060(2) 0.056(2) 0.0120(17) -0.0078(19) 0.0251(19)
O5 0.060(2) 0.0532(19) 0.0448(18) 0.0095(15) 0.0083(15) 0.0052(16)
O6 0.062(2) 0.057(2) 0.102(3) 0.000(2) 0.010(2) 0.0067(18)
O7 0.078(3) 0.080(3) 0.070(3) 0.001(2) -0.018(2) -0.010(2)
N1 0.0370(18) 0.0367(18) 0.0350(17) -0.0010(14) 0.0031(14) 0.0028(14)
N2 0.0334(16) 0.0273(16) 0.0419(18) -0.0050(13) -0.0029(14) 0.0014(13)
N3 0.0361(17) 0.0353(17) 0.0390(18) 0.0020(14) 0.0045(14) 0.0064(14)
C2 0.0320(19) 0.040(2) 0.037(2) -0.0033(16) -0.0028(16) 0.0046(16)
C3 0.043(2) 0.056(3) 0.035(2) -0.0058(19) -0.0018(18) 0.000(2)
C4 0.060(3) 0.066(3) 0.036(2) 0.007(2) 0.000(2) -0.004(2)
C5 0.061(3) 0.046(3) 0.051(3) 0.010(2) 0.003(2) -0.005(2)
C6 0.053(3) 0.040(2) 0.042(2) -0.0002(18) 0.003(2) 0.0023(19)
C8 0.037(2) 0.042(2) 0.037(2) -0.0073(17) -0.0046(16) 0.0003(17)
C9 0.063(3) 0.045(3) 0.049(3) -0.015(2) -0.008(2) 0.000(2)
C10 0.071(3) 0.040(2) 0.069(3) -0.019(2) -0.008(3) 0.000(2)
C11 0.054(3) 0.032(2) 0.067(3) -0.008(2) -0.004(2) -0.0008(19)
C12 0.034(2) 0.0282(19) 0.054(2) 0.0010(17) -0.0060(18) 0.0035(15)
C14 0.0291(19) 0.035(2) 0.051(2) 0.0038(17) 0.0018(17) 0.0031(16)
C15 0.038(2) 0.035(2) 0.062(3) 0.0066(19) -0.001(2) 0.0016(17)
C16 0.039(2) 0.053(3) 0.057(3) 0.019(2) 0.004(2) 0.002(2)
C17 0.038(2) 0.065(3) 0.040(2) 0.005(2) 0.0078(19) 0.008(2)
C18 0.038(2) 0.047(2) 0.041(2) -0.0022(18) 0.0076(18) 0.0015(18)
C19 0.0307(18) 0.0263(17) 0.040(2) 0.0027(15) -0.0033(16) 0.0020(14)
C20 0.0242(17) 0.0269(18) 0.040(2) 0.0022(15) 0.0006(15) 0.0005(14)
C21 0.0329(19) 0.0282(18) 0.041(2) 0.0045(15) 0.0025(16) -0.0002(15)
C22 0.045(2) 0.0233(18) 0.058(3) 0.0015(17) -0.004(2) 0.0007(16)
C23 0.059(3) 0.036(2) 0.066(3) -0.011(2) -0.006(2) 0.001(2)
C24 0.061(3) 0.053(3) 0.060(3) -0.020(2) -0.003(2) 0.004(2)
C25 0.052(3) 0.062(3) 0.042(2) -0.008(2) -0.002(2) -0.002(2)
C26 0.036(2) 0.043(2) 0.043(2) -0.0006(18) -0.0033(17) -0.0004(17)
C27 0.0285(18) 0.0309(19) 0.043(2) -0.0030(16) -0.0040(16) -0.0007(15)
C28 0.037(2) 0.0301(19) 0.053(2) -0.0052(17) -0.0023(18) -0.0030(16)
C29 0.036(2) 0.0238(17) 0.0298(18) 0.0034(14) 0.0044(15) -0.0031(15)
C30 0.052(3) 0.0294(19) 0.044(2) 0.0116(17) -0.003(2) 0.0006(18)
O8 0.070(5) 0.049(4) 0.036(4) 0.016(3) -0.010(4) -0.006(4)
C31 0.065(5) 0.047(4) 0.047(4) -0.002(3) -0.011(4) 0.006(4)
O9 0.150(9) 0.092(6) 0.106(7) 0.023(5) 0.016(6) -0.002(6)

loop_
_atom_type_symbol
_atom_type_description
_atom_type_scat_dispersion_real
_atom_type_scat_dispersion_imag
_atom_type_scat_source
C C 0.0033 0.0016 'International Tables Vol C Tables 4.2.6.8 and 6.1.1.4'
H H 0.0000 0.0000 'International Tables Vol C Tables 4.2.6.8 and 6.1.1.4'
N N 0.0061 0.0033 'International Tables Vol C Tables 4.2.6.8 and 6.1.1.4'
O O 0.0106 0.0060 'International Tables Vol C Tables 4.2.6.8 and 6.1.1.4'
Cu Cu 0.3201 1.2651 'International Tables Vol C Tables 4.2.6.8 and 6.1.1.4'

loop_
_geom_angle_atom_site_label_1
_geom_angle_atom_site_label_2
_geom_angle_atom_site_label_3
_geom_angle
_geom_angle_site_symmetry_1
_geom_angle_site_symmetry_3
_geom_angle_publ_flag
O1 Cu N2 173.82(13) . . ?
O1 Cu N1 97.83(13) . . ?
N2 Cu N1 79.84(14) . . ?
O1 Cu N3 102.06(13) . . ?
N2 Cu N3 79.47(14) . . ?
N1 Cu N3 158.20(13) . . ?
O1 Cu O3 89.51(12) . . ?
N2 Cu O3 96.20(13) . . ?
N1 Cu O3 90.27(13) . . ?
N3 Cu O3 98.68(13) . . ?
O1 Cu O2 49.40(10) . . ?
N2 Cu O2 125.28(11) . . ?
N1 Cu O2 102.11(12) . . ?
N3 Cu O2 84.46(12) . . ?
O3 Cu O2 138.01(10) . . ?
C29 O1 Cu 116.9(2) . . ?
C29 O2 Cu 69.7(2) . . ?
C6 N1 C2 119.5(4) . . ?
C6 N1 Cu 126.3(3) . . ?
C2 N1 Cu 114.0(3) . . ?
C12 N2 C8 122.2(4) . . ?
C12 N2 Cu 119.3(3) . . ?
C8 N2 Cu 118.6(3) . . ?
C18 N3 C14 118.2(4) . . ?
C18 N3 Cu 127.8(3) . . ?
C14 N3 Cu 114.0(3) . . ?
N1 C2 C3 121.6(4) . . ?
N1 C2 C8 114.6(3) . . ?
C3 C2 C8 123.8(4) . . ?
C2 C3 C4 118.4(4) . . ?
C5 C4 C3 119.6(4) . . ?
C4 C5 C6 118.9(4) . . ?
N1 C6 C5 122.0(4) . . ?
N2 C8 C9 120.4(4) . . ?
N2 C8 C2 112.8(3) . . ?
C9 C8 C2 126.8(4) . . ?
C8 C9 C10 117.5(5) . . ?
C11 C10 C9 122.2(4) . . ?
C10 C11 C12 117.4(4) . . ?
N2 C12 C11 120.4(4) . . ?
N2 C12 C14 112.8(4) . . ?
C11 C12 C14 126.7(4) . . ?
N3 C14 C15 121.4(4) . . ?
N3 C14 C12 114.1(4) . . ?
C15 C14 C12 124.5(4) . . ?
C16 C15 C14 119.4(4) . . ?
C15 C16 C17 120.3(4) . . ?
C16 C17 C18 117.3(4) . . ?
N3 C18 C17 123.4(4) . . ?
C20 C19 C27 121.9(3) . . ?
C19 C20 C21 119.4(4) . . ?
C19 C20 C29 116.9(3) . . ?
C21 C20 C29 123.4(3) . . ?
C22 C21 C20 118.9(4) . . ?
C22 C21 C30 118.3(3) . . ?
C20 C21 C30 122.7(4) . . ?
C21 C22 C28 122.9(4) . . ?
C24 C23 C28 121.4(4) . . ?
C23 C24 C25 119.7(4) . . ?
C26 C25 C24 120.7(4) . . ?
C25 C26 C27 120.9(4) . . ?
C26 C27 C19 122.5(4) . . ?
C26 C27 C28 118.9(4) . . ?
C19 C27 C28 118.6(4) . . ?
C22 C28 C23 123.4(4) . . ?
C22 C28 C27 118.1(4) . . ?
C23 C28 C27 118.4(4) . . ?
O2 C29 O1 123.7(4) . . ?
O2 C29 C20 120.3(4) . . ?
O1 C29 C20 115.7(3) . . ?
O4 C30 O5 125.4(4) . . ?
O4 C30 C21 115.6(4) . . ?
O5 C30 C21 118.9(4) . . ?

loop_
_geom_bond_atom_site_label_1
_geom_bond_atom_site_label_2
_geom_bond_distance
_geom_bond_site_symmetry_2
_geom_bond_publ_flag
Cu O1 1.922(3) . ?
Cu N2 1.950(3) . ?
Cu N1 2.044(3) . ?
Cu N3 2.046(3) . ?
Cu O3 2.262(3) . ?
Cu O2 2.917(3) . ?
O1 C29 1.276(5) . ?
O2 C29 1.237(5) . ?
O4 C30 1.251(5) . ?
O5 C30 1.254(5) . ?
N1 C6 1.335(6) . ?
N1 C2 1.353(5) . ?
N2 C12 1.333(5) . ?
N2 C8 1.348(5) . ?
N3 C18 1.339(6) . ?
N3 C14 1.363(5) . ?
C2 C3 1.394(6) . ?
C2 C8 1.477(6) . ?
C3 C4 1.397(7) . ?
C4 C5 1.380(7) . ?
C5 C6 1.393(6) . ?
C8 C9 1.380(6) . ?
C9 C10 1.381(7) . ?
C10 C11 1.381(7) . ?
C11 C12 1.389(6) . ?
C12 C14 1.482(6) . ?
C14 C15 1.383(6) . ?
C15 C16 1.372(7) . ?
C16 C17 1.382(7) . ?
C17 C18 1.392(6) . ?
C19 C20 1.376(5) . ?
C19 C27 1.418(5) . ?
C20 C21 1.427(5) . ?
C20 C29 1.504(5) . ?
C21 C22 1.370(6) . ?
C21 C30 1.520(6) . ?
C22 C28 1.409(6) . ?
C23 C24 1.367(7) . ?
C23 C28 1.424(6) . ?
C24 C25 1.413(7) . ?
C25 C26 1.365(6) . ?
C26 C27 1.418(6) . ?
C27 C28 1.424(5) . ?
C31 O9 1.405(13) . ?

loop_
_geom_hbond_atom_site_label_D
_geom_hbond_atom_site_label_H
_geom_hbond_atom_site_label_A
_geom_hbond_distance_DH
_geom_hbond_distance_HA
_geom_hbond_distance_DA
_geom_hbond_angle_DHA
_geom_hbond_site_symmetry_A
O3 H3A O2 0.84 2.06 2.792(4) 145.7 1_655
O3 H3B O6 0.84 1.86 2.697(5) 173.7 1_655
O6 H6A O7 0.86 2.35 2.875(6) 119.9 1_455
O6 H6B O5 0.85 1.88 2.733(5) 172.8 .
O7 H7A O4 0.85 1.86 2.701(6) 170.5 .
O7 H7B O9 0.84 2.21 2.786(12) 125.8 .
O8 H8A O7 0.84 2.37 3.034(10) 136.4 1_455
O8 H8B O5 0.83 2.52 2.786(8) 100.2 .
O9 H9A O5 0.85 2.00 2.854(11) 179.5 .
